data_2107307
loop_
_publ_author_name
'Wang, Y.'
'Gabe, E.J.'
'Taylor, J.B.'
'Calvert, L.D.'

_publ_section_title
;
 Structure of europium arsenide Eu5 As4: A more symmetrical version of the
 Sm5 Ge4-type structure
;
_journal_name_full 'Acta Crystallographica B (24,1968-38,1982)'
_journal_page_first 1962
_journal_page_last 1965
_journal_volume 34
_journal_year 1978
_chemical_formula_sum 'As4 Eu5'
_chemical_name_systematic 'Eu5 As4'
_space_group_IT_number 64
_symmetry_space_group_name_Hall '-C 2ac 2'
_symmetry_space_group_name_H-M 'C m c e'
_cell_angle_alpha 90
_cell_angle_beta 90
_cell_angle_gamma 90
_cell_formula_units_Z 4
_cell_length_a 15.802
_cell_length_b 8.021
_cell_length_c 8.058
_cell_volume 1021.334
_citation_journal_id_ASTM ACBCAR
_cod_data_source_file Wang_ACBCAR_1978_355.cif
_cod_data_source_block As4Eu5
_cod_original_sg_symbol_H-M 'C m c a'
_cod_database_code 2107307

loop_
_symmetry_equiv_pos_as_xyz
x,y,z
-x+1/2,-y,z+1/2
x,-y,-z
-x+1/2,y,-z+1/2
-x,-y,-z
x-1/2,y,-z-1/2
-x,y,z
x-1/2,-y,z-1/2
x+1/2,y+1/2,z
-x+1,-y+1/2,z+1/2
x+1/2,-y+1/2,-z
-x+1,y+1/2,-z+1/2
-x+1/2,-y+1/2,-z
x,y+1/2,-z-1/2
-x+1/2,y+1/2,z
x,-y+1/2,z-1/2

loop_
_atom_site_label
_atom_site_type_symbol
_atom_site_fract_x
_atom_site_fract_y
_atom_site_fract_z
_atom_site_occupancy
_atom_site_U_iso_or_equiv
Eu1 Eu 0 0 0 1 0.0
As2 As 0 0.1118 0.6111 1 0.0
Eu2 Eu 0.8539 0.8303 0.6648 1 0.0
As1 As 0.8014 0 0 1 0.0
